data_2106078
loop_
_publ_author_name
'Benmiloud, L.'
'Moret, J.'
'Maurin, M.'
'Philippot, E.'

_publ_section_title
;
 Structure d'un tellurate d'ammonium: N H4 Te O3 (O H)
;
_journal_name_full 'Acta Crystallographica B (24,1968-38,1982)'
_journal_page_first 139
_journal_page_last 141
_journal_volume 36
_journal_year 1980
_chemical_formula_sum 'H5 N O4 Te'
_chemical_name_systematic 'N H4 Te O3 (O H)'
_space_group_IT_number 2
_symmetry_space_group_name_Hall '-P 1'
_symmetry_space_group_name_H-M 'P -1'
_cell_angle_alpha 123.27
_cell_angle_beta 111.79
_cell_angle_gamma 70.85
_cell_formula_units_Z 2
_cell_length_a 5.149
_cell_length_b 7.095
_cell_length_c 7.349
_cell_volume 205.739
_citation_journal_id_ASTM ACBCAR
_cod_data_source_file Benmiloud_ACBCAR_1980_733.cif
_cod_data_source_block H5N1O4Te1
_cod_original_cell_volume 205.7387
_cod_original_formula_sum 'H5 N1 O4 Te1'
_cod_database_code 2106078

loop_
_symmetry_equiv_pos_as_xyz
x,y,z
-x,-y,-z

loop_
_atom_site_label
_atom_site_type_symbol
_atom_site_fract_x
_atom_site_fract_y
_atom_site_fract_z
_atom_site_occupancy
_atom_site_U_iso_or_equiv
O4 O-2 0.291 0.157 0.528 1 0.0
Te1 Te+6 0.3203 0.4365 0.5772 1 0.0
N1 N-3 0.065 0.163 0.834 1 0.0
O2 O-2 0.012 0.391 0.299 1 0.0
O3 O-2 0.611 0.296 0.41 1 0.0
O1 O-2 0.567 0.519 0.862 1 0.0
